data_4323963
loop_
_publ_author_name
'Maurits D. Janssen'
'Evelien Rijnberg'
'Corine A. de Wolf'
'Marinus P. Hogerheide'
'Dennis Kruis'
'Huub Kooijman'
'Anthony L. Spek'
'David M. Grove'
'Gerard van Koten'

_publ_section_title
;
 Structural Aspects of Lithium Arenethiolate Complexes with Intramolecular
 Coordinating Amine Donors
;
_journal_name_full 'Inorganic Chemistry'
_journal_page_first 6735
_journal_page_last 6741
_journal_paper_doi 10.1021/ic960075x
_journal_volume 35
_journal_year 1996
_chemical_formula_sum 'C22 H32 Li2 N2 O2 S2'
_chemical_formula_weight 434.49
_chemical_name_systematic
; 
 ? 
;
_space_group_IT_number 14
_symmetry_cell_setting monoclinic
_symmetry_space_group_name_Hall '-P 2ybc'
_symmetry_space_group_name_H-M 'P 1 21/c 1'
_atom_sites_solution_hydrogens geom
_atom_sites_solution_primary direct
_atom_sites_solution_secondary difmap
_audit_creation_method SHELXL
_cell_angle_alpha 90.00
_cell_angle_beta 108.288(5)
_cell_angle_gamma 90.00
_cell_formula_units_Z 4
_cell_length_a 17.7963(9)
_cell_length_b 8.1281(7)
_cell_length_c 17.1340(10)
_cell_measurement_temperature 150(2)
_cell_volume 2353.3(3)
_computing_structure_refinement 'SHELXL-93 (Sheldrick, 1993)'
_computing_structure_solution 'SHELXS-86 (Sheldrick, 1990)'
_diffrn_ambient_temperature 150(2)
_diffrn_radiation_monochromator graphite
_diffrn_radiation_source 'fine-focus sealed tube'
_diffrn_radiation_type MoKa
_diffrn_radiation_wavelength 0.71073
_diffrn_reflns_av_R_equivalents 0.0578
_diffrn_reflns_av_sigmaI/netI 0.0608
_diffrn_reflns_limit_h_max 23
_diffrn_reflns_limit_h_min -22
_diffrn_reflns_limit_k_max 10
_diffrn_reflns_limit_k_min 0
_diffrn_reflns_limit_l_max 21
_diffrn_reflns_limit_l_min -22
_diffrn_reflns_number 10603
_diffrn_reflns_theta_max 27.46
_diffrn_reflns_theta_min 2.41
_exptl_absorpt_coefficient_mu 0.246
_exptl_crystal_density_diffrn 1.226
_exptl_crystal_F_000 928
_refine_diff_density_max 0.879
_refine_diff_density_min -0.265
_refine_diff_density_rms 0.064
_refine_ls_extinction_method none
_refine_ls_goodness_of_fit_all 1.061
_refine_ls_goodness_of_fit_obs 1.150
_refine_ls_matrix_type full
_refine_ls_number_parameters 275
_refine_ls_number_reflns 5396
_refine_ls_number_restraints 0
_refine_ls_restrained_S_all 1.061
_refine_ls_restrained_S_obs 1.150
_refine_ls_R_factor_all 0.0658
_refine_ls_R_factor_obs 0.0471
_refine_ls_shift/esd_max 0.002
_refine_ls_shift/esd_mean 0.000
_refine_ls_structure_factor_coef Fsqd
_refine_ls_weighting_details 'w=1/[s^2^(Fo^2^)+( 0.0763P)^2^+0.0000P] where P=(Fo^2^+2Fc^2^)/3'
_refine_ls_weighting_scheme calc
_refine_ls_wR_factor_all 0.1381
_refine_ls_wR_factor_obs 0.1288
_reflns_number_observed 4051
_reflns_number_total 5396
_reflns_observed_criterion >2sigma(I)
_cod_data_source_file ic960075x_3.cif
_cod_data_source_block complex5
_cod_depositor_comments
;
The following automatic conversions were performed:

'_refine_ls_weighting_scheme' value 'calc w=1/[s^2^(Fo^2^)+(
0.0763P)^2^+0.0000P] where P=(Fo^2^+2Fc^2^)/3' was changed to 'calc'.
New tag '_refine_ls_weighting_details' was created. The value of the
new tag was set to 'w=1/[s^2^(Fo^2^)+( 0.0763P)^2^+0.0000P] where
P=(Fo^2^+2Fc^2^)/3'.

Automatic conversion script
Id: cif_fix_values 3143 2015-03-26 13:38:13Z robertas 

2020-11-03
Z value and formula fixed to values more according to usual
chemical conventions.                 miguel
;
_cod_original_formula_sum 'C88 H128 Li8 N8 O8 S8'
_cod_original_formula_weight 1737.98
_cod_original_formula_units_Z 1
_cod_database_code 4323963

loop_
_symmetry_equiv_pos_as_xyz
'x, y, z'
'-x, y+1/2, -z+1/2'
'-x, -y, -z'
'x, -y-1/2, z-1/2'

loop_
_atom_site_aniso_label
_atom_site_aniso_U_11
_atom_site_aniso_U_22
_atom_site_aniso_U_33
_atom_site_aniso_U_23
_atom_site_aniso_U_13
_atom_site_aniso_U_12
Li1 0.031(2) 0.0171(14) 0.0256(14) 0.0015(11) 0.0075(12) -0.0034(11)
Li2 0.034(2) 0.0183(14) 0.0229(14) 0.0022(11) 0.0064(12) -0.0039(12)
S1 0.0358(3) 0.0142(2) 0.0234(2) -0.00227(15) 0.0106(2) -0.0044(2)
S2 0.0332(3) 0.0131(2) 0.0226(2) -0.00095(14) 0.0092(2) -0.0015(2)
N1 0.0226(7) 0.0170(7) 0.0184(6) -0.0014(5) 0.0043(5) 0.0016(5)
N2 0.0241(7) 0.0196(7) 0.0174(6) -0.0020(5) 0.0039(5) 0.0022(6)
O1 0.0245(6) 0.0174(6) 0.0304(6) -0.0039(5) 0.0093(5) -0.0022(5)
O2 0.0242(6) 0.0169(6) 0.0253(6) -0.0004(5) 0.0073(5) -0.0020(5)
C11 0.0323(9) 0.0101(7) 0.0202(8) -0.0049(6) 0.0034(7) -0.0032(6)
C12 0.0283(9) 0.0120(7) 0.0204(8) -0.0038(6) 0.0037(6) 0.0008(6)
C13 0.0301(10) 0.0188(8) 0.0298(9) -0.0065(7) 0.0068(7) -0.0022(7)
C14 0.0262(9) 0.0241(9) 0.0407(10) -0.0099(8) 0.0006(8) 0.0008(7)
C15 0.0399(12) 0.0233(9) 0.0316(10) -0.0027(8) -0.0105(8) 0.0023(8)
C16 0.0451(12) 0.0187(8) 0.0238(9) 0.0007(7) -0.0008(8) -0.0024(8)
C17 0.0284(9) 0.0110(7) 0.0224(8) -0.0001(6) 0.0071(6) -0.0014(6)
C18 0.0313(10) 0.0413(11) 0.0307(9) -0.0118(8) 0.0090(8) 0.0062(8)
C19 0.0260(9) 0.0249(9) 0.0221(8) 0.0077(7) 0.0033(7) -0.0001(7)
C110 0.0256(9) 0.0149(8) 0.0347(9) 0.0039(7) 0.0027(7) 0.0010(7)
C111 0.0364(11) 0.0388(11) 0.0640(14) -0.0184(10) 0.0293(11) -0.0095(9)
C21 0.0310(9) 0.0093(7) 0.0212(8) -0.0038(6) 0.0035(7) -0.0015(6)
C22 0.0282(9) 0.0134(7) 0.0221(8) -0.0055(6) 0.0033(6) 0.0003(6)
C23 0.0298(10) 0.0250(9) 0.0329(9) -0.0078(7) 0.0053(8) -0.0030(7)
C24 0.0283(10) 0.0279(10) 0.0471(12) -0.0095(9) -0.0035(9) -0.0009(8)
C25 0.0438(12) 0.0214(9) 0.0345(10) -0.0009(8) -0.0129(9) 0.0014(8)
C26 0.0459(12) 0.0170(8) 0.0236(9) 0.0016(7) -0.0006(8) -0.0016(7)
C27 0.0290(9) 0.0141(7) 0.0218(8) -0.0007(6) 0.0060(7) -0.0030(6)
C28 0.0307(10) 0.0470(12) 0.0307(10) -0.0159(9) 0.0034(8) 0.0097(9)
C29 0.0278(9) 0.0304(9) 0.0195(8) 0.0072(7) 0.0041(7) -0.0026(7)
C210 0.0262(9) 0.0162(8) 0.0317(9) 0.0067(7) 0.0039(7) -0.0009(7)
C211 0.0359(11) 0.0319(10) 0.0538(13) -0.0139(9) 0.0251(10) -0.0064(8)

loop_
_atom_site_label
_atom_site_type_symbol
_atom_site_fract_x
_atom_site_fract_y
_atom_site_fract_z
_atom_site_U_iso_or_equiv
_atom_site_thermal_displace_type
_atom_site_occupancy
_atom_site_calc_flag
_atom_site_refinement_flags
_atom_site_disorder_group
Li1 Li 0.2633(2) 0.3924(3) 0.3193(2) 0.0248(6) Uani 1 d . .
Li2 Li 0.2238(2) 0.6093(4) 0.1779(2) 0.0258(6) Uani 1 d . .
S1 S 0.22237(3) 0.31086(5) 0.17602(2) 0.02418(14) Uani 1 d . .
S2 S 0.26220(3) 0.69135(5) 0.32121(2) 0.02284(13) Uani 1 d . .
N1 N 0.19600(8) 0.2338(2) 0.36447(8) 0.0198(3) Uani 1 d . .
N2 N 0.30136(8) 0.7493(2) 0.13760(8) 0.0210(3) Uani 1 d . .
O1 O 0.35744(7) 0.26791(14) 0.38419(7) 0.0239(3) Uani 1 d . .
O2 O 0.13795(7) 0.74233(14) 0.10597(7) 0.0222(3) Uani 1 d . .
C11 C 0.12170(11) 0.2808(2) 0.16752(10) 0.0220(4) Uani 1 d . .
C12 C 0.09745(10) 0.1910(2) 0.22600(10) 0.0212(3) Uani 1 d . .
C13 C 0.01717(11) 0.1669(2) 0.21359(11) 0.0268(4) Uani 1 d . .
H13 H 0.00160(11) 0.1040(2) 0.25264(11) 0.032 Uiso 1 calc R .
C14 C -0.04080(12) 0.2310(2) 0.14664(12) 0.0326(4) Uani 1 d . .
H14 H -0.09529(12) 0.2147(2) 0.14013(12) 0.039 Uiso 1 calc R .
C15 C -0.01724(12) 0.3198(2) 0.08921(12) 0.0367(5) Uani 1 d . .
H15 H -0.05597(12) 0.3651(2) 0.04261(12) 0.044 Uiso 1 calc R .
C16 C 0.06212(12) 0.3429(2) 0.09929(11) 0.0319(4) Uani 1 d . .
H16 H 0.07684(12) 0.4027(2) 0.05872(11) 0.038 Uiso 1 calc R .
C17 C 0.15635(10) 0.1139(2) 0.29982(9) 0.0208(3) Uani 1 d . .
H17A H 0.12885(10) 0.0311(2) 0.32340(9) 0.025 Uiso 1 calc R .
H17B H 0.19701(10) 0.0557(2) 0.28195(9) 0.025 Uiso 1 calc R .
C18 C 0.13851(12) 0.3074(2) 0.39896(12) 0.0346(4) Uani 1 d . .
H18A H 0.0956(4) 0.3576(15) 0.3548(2) 0.052 Uiso 1 calc R .
H18B H 0.1646(2) 0.3919(12) 0.4391(6) 0.052 Uiso 1 calc R .
H18C H 0.1168(6) 0.2220(4) 0.4261(7) 0.052 Uiso 1 calc R .
C19 C 0.25781(10) 0.1502(2) 0.43072(10) 0.0253(4) Uani 1 d . .
H19A H 0.23640(10) 0.0458(2) 0.44470(10) 0.030 Uiso 1 calc R .
H19B H 0.27283(10) 0.2206(2) 0.48037(10) 0.030 Uiso 1 calc R .
C110 C 0.32982(10) 0.1145(2) 0.40610(11) 0.0266(4) Uani 1 d . .
H11A H 0.37131(10) 0.0631(2) 0.45233(11) 0.032 Uiso 1 calc R .
H11B H 0.31646(10) 0.0380(2) 0.35876(11) 0.032 Uiso 1 calc R .
C111 C 0.42070(13) 0.2452(3) 0.35177(15) 0.0433(5) Uani 1 d . .
H11C H 0.4434(6) 0.3523(3) 0.3454(9) 0.065 Uiso 1 calc R .
H11D H 0.4010(2) 0.1911(17) 0.2981(4) 0.065 Uiso 1 calc R .
H11E H 0.4615(4) 0.1764(15) 0.3893(5) 0.065 Uiso 1 calc R .
C21 C 0.36400(10) 0.7185(2) 0.33646(10) 0.0216(3) Uani 1 d . .
C22 C 0.39385(10) 0.7990(2) 0.27925(10) 0.0223(3) Uani 1 d . .
C23 C 0.47515(11) 0.8184(2) 0.29686(11) 0.0303(4) Uani 1 d . .
H23 H 0.49457(11) 0.8737(2) 0.25826(11) 0.036 Uiso 1 calc R .
C24 C 0.52863(12) 0.7598(2) 0.36871(13) 0.0380(5) Uani 1 d . .
H24 H 0.58397(12) 0.7724(2) 0.37894(13) 0.046 Uiso 1 calc R .
C25 C 0.49978(13) 0.6825(2) 0.42532(12) 0.0391(5) Uani 1 d . .
H25 H 0.53557(13) 0.6425(2) 0.47531(12) 0.047 Uiso 1 calc R .
C26 C 0.41941(12) 0.6630(2) 0.40974(11) 0.0315(4) Uani 1 d . .
H26 H 0.40094(12) 0.6104(2) 0.44977(11) 0.038 Uiso 1 calc R .
C27 C 0.33988(10) 0.8724(2) 0.20105(9) 0.0221(3) Uani 1 d . .
H27A H 0.29837(10) 0.9374(2) 0.21423(9) 0.026 Uiso 1 calc R .
H27B H 0.37089(10) 0.9490(2) 0.17821(9) 0.026 Uiso 1 calc R .
C28 C 0.36097(12) 0.6599(3) 0.11212(12) 0.0376(5) Uani 1 d . .
H28A H 0.3994(5) 0.6102(15) 0.1604(2) 0.056 Uiso 1 calc R .
H28B H 0.3883(6) 0.7362(4) 0.0858(8) 0.056 Uiso 1 calc R .
H28C H 0.3352(2) 0.5734(12) 0.0731(7) 0.056 Uiso 1 calc R .
C29 C 0.24640(10) 0.8316(2) 0.06571(10) 0.0267(4) Uani 1 d . .
H29A H 0.23275(10) 0.7553(2) 0.01827(10) 0.032 Uiso 1 calc R .
H29B H 0.27275(10) 0.9289(2) 0.05123(10) 0.032 Uiso 1 calc R .
C210 C 0.17192(10) 0.8851(2) 0.08197(11) 0.0259(4) Uani 1 d . .
H21A H 0.18414(10) 0.9685(2) 0.12631(11) 0.031 Uiso 1 calc R .
H21B H 0.13455(10) 0.9339(2) 0.03180(11) 0.031 Uiso 1 calc R .
C211 C 0.06797(12) 0.7807(2) 0.12470(13) 0.0380(5) Uani 1 d . .
H21C H 0.0413(5) 0.6787(2) 0.1313(9) 0.057 Uiso 1 calc R .
H21D H 0.0328(4) 0.8458(15) 0.0799(4) 0.057 Uiso 1 calc R .
H21E H 0.08144(14) 0.8442(15) 0.1759(5) 0.057 Uiso 1 calc R .

loop_
_atom_type_symbol
_atom_type_description
_atom_type_scat_dispersion_real
_atom_type_scat_dispersion_imag
_atom_type_scat_source
C C 0.0033 0.0016 'International Tables Vol C Tables 4.2.6.8 and 6.1.1.4'
Li Li -0.0003 0.0001 'International Tables Vol C Tables 4.2.6.8 and 6.1.1.4'
N N 0.0061 0.0033 'International Tables Vol C Tables 4.2.6.8 and 6.1.1.4'
O O 0.0106 0.0060 'International Tables Vol C Tables 4.2.6.8 and 6.1.1.4'
S S 0.1246 0.1234 'International Tables Vol C Tables 4.2.6.8 and 6.1.1.4'
H H 0.0000 0.0000 'International Tables Vol C Tables 4.2.6.8 and 6.1.1.4'

loop_
_geom_angle_atom_site_label_1
_geom_angle_atom_site_label_2
_geom_angle_atom_site_label_3
_geom_angle
_geom_angle_site_symmetry_1
_geom_angle_site_symmetry_3
_geom_angle_publ_flag
O1 Li1 N1 87.62(12) . . ?
O1 Li1 S1 111.27(13) . . ?
N1 Li1 S1 100.59(12) . . ?
O1 Li1 S2 120.89(14) . . ?
N1 Li1 S2 127.60(14) . . ?
S1 Li1 S2 106.62(11) . . ?
O1 Li1 C110 29.77(6) . . ?
N1 Li1 C110 59.25(9) . . ?
S1 Li1 C110 105.31(11) . . ?
S2 Li1 C110 144.59(12) . . ?
O1 Li1 C19 56.90(8) . . ?
N1 Li1 C19 31.55(6) . . ?
S1 Li1 C19 116.13(11) . . ?
S2 Li1 C19 134.43(12) . . ?
C110 Li1 C19 31.46(6) . . ?
O1 Li1 Li2 136.3(2) . . ?
N1 Li1 Li2 132.5(2) . . ?
S1 Li1 Li2 53.32(8) . . ?
S2 Li1 Li2 53.31(8) . . ?
C110 Li1 Li2 154.03(14) . . ?
C19 Li1 Li2 163.38(14) . . ?
O2 Li2 N2 87.52(12) . . ?
O2 Li2 S1 122.73(14) . . ?
N2 Li2 S1 123.48(14) . . ?
O2 Li2 S2 113.62(14) . . ?
N2 Li2 S2 100.42(12) . . ?
S1 Li2 S2 106.66(10) . . ?
O2 Li2 C29 57.02(8) . . ?
N2 Li2 C29 31.57(6) . . ?
S1 Li2 C29 130.49(12) . . ?
S2 Li2 C29 117.95(11) . . ?
O2 Li2 C210 29.40(6) . . ?
N2 Li2 C210 59.20(9) . . ?
S1 Li2 C210 143.49(12) . . ?
S2 Li2 C210 108.31(11) . . ?
C29 Li2 C210 31.58(6) . . ?
O2 Li2 Li1 142.9(2) . . ?
N2 Li2 Li1 127.00(15) . . ?
S1 Li2 Li1 53.25(8) . . ?
S2 Li2 Li1 53.42(8) . . ?
C29 Li2 Li1 158.57(14) . . ?
C210 Li2 Li1 159.90(14) . . ?
C11 S1 Li1 95.49(9) . . ?
C11 S1 Li2 98.37(9) . . ?
Li1 S1 Li2 73.43(9) . . ?
C21 S2 Li2 97.72(9) . . ?
C21 S2 Li1 96.61(9) . . ?
Li2 S2 Li1 73.27(10) . . ?
C18 N1 C19 108.98(13) . . ?
C18 N1 C17 110.06(13) . . ?
C19 N1 C17 109.79(13) . . ?
C18 N1 Li1 117.23(14) . . ?
C19 N1 Li1 101.27(13) . . ?
C17 N1 Li1 109.06(12) . . ?
C28 N2 C29 109.28(13) . . ?
C28 N2 C27 110.11(14) . . ?
C29 N2 C27 109.95(13) . . ?
C28 N2 Li2 116.68(15) . . ?
C29 N2 Li2 101.05(13) . . ?
C27 N2 Li2 109.34(12) . . ?
C111 O1 C110 111.70(14) . . ?
C111 O1 Li1 119.00(15) . . ?
C110 O1 Li1 107.05(13) . . ?
C211 O2 C210 111.63(13) . . ?
C211 O2 Li2 123.17(14) . . ?
C210 O2 Li2 108.22(13) . . ?
C16 C11 C12 117.3(2) . . ?
C16 C11 S1 120.01(14) . . ?
C12 C11 S1 122.71(13) . . ?
C13 C12 C11 119.5(2) . . ?
C13 C12 C17 118.81(15) . . ?
C11 C12 C17 121.7(2) . . ?
C14 C13 C12 122.5(2) . . ?
C13 C14 C15 118.2(2) . . ?
C16 C15 C14 120.5(2) . . ?
C15 C16 C11 122.1(2) . . ?
N1 C17 C12 113.50(12) . . ?
N1 C19 C110 111.71(13) . . ?
N1 C19 Li1 47.18(9) . . ?
C110 C19 Li1 74.04(11) . . ?
O1 C110 C19 107.40(13) . . ?
O1 C110 Li1 43.18(9) . . ?
C19 C110 Li1 74.49(11) . . ?
C26 C21 C22 117.2(2) . . ?
C26 C21 S2 119.54(14) . . ?
C22 C21 S2 123.23(13) . . ?
C23 C22 C21 119.6(2) . . ?
C23 C22 C27 118.5(2) . . ?
C21 C22 C27 121.8(2) . . ?
C24 C23 C22 122.2(2) . . ?
C25 C24 C23 118.5(2) . . ?
C26 C25 C24 120.5(2) . . ?
C25 C26 C21 122.0(2) . . ?
N2 C27 C22 113.90(13) . . ?
N2 C29 C210 111.70(13) . . ?
N2 C29 Li2 47.38(10) . . ?
C210 C29 Li2 74.35(11) . . ?
O2 C210 C29 107.23(13) . . ?
O2 C210 Li2 42.38(9) . . ?
C29 C210 Li2 74.07(11) . . ?

loop_
_geom_bond_atom_site_label_1
_geom_bond_atom_site_label_2
_geom_bond_distance
_geom_bond_site_symmetry_2
_geom_bond_publ_flag
Li1 O1 1.975(3) . ?
Li1 N1 2.068(3) . ?
Li1 S1 2.423(3) . ?
Li1 S2 2.431(3) . ?
Li1 C110 2.759(3) . ?
Li1 C19 2.765(3) . ?
Li1 Li2 2.899(4) . ?
Li2 O2 1.960(3) . ?
Li2 N2 2.068(3) . ?
Li2 S1 2.426(3) . ?
Li2 S2 2.427(3) . ?
Li2 C29 2.758(3) . ?
Li2 C210 2.762(3) . ?
S1 C11 1.768(2) . ?
S2 C21 1.761(2) . ?
N1 C18 1.460(2) . ?
N1 C19 1.475(2) . ?
N1 C17 1.478(2) . ?
N2 C28 1.461(2) . ?
N2 C29 1.471(2) . ?
N2 C27 1.478(2) . ?
O1 C111 1.415(2) . ?
O1 C110 1.433(2) . ?
O2 C211 1.415(2) . ?
O2 C210 1.427(2) . ?
C11 C16 1.403(2) . ?
C11 C12 1.412(2) . ?
C12 C13 1.391(2) . ?
C12 C17 1.503(2) . ?
C13 C14 1.382(3) . ?
C14 C15 1.387(3) . ?
C15 C16 1.381(3) . ?
C19 C110 1.498(2) . ?
C21 C26 1.405(2) . ?
C21 C22 1.413(2) . ?
C22 C23 1.391(3) . ?
C22 C27 1.506(2) . ?
C23 C24 1.383(3) . ?
C24 C25 1.383(3) . ?
C25 C26 1.379(3) . ?
C29 C210 1.502(2) . ?
